data_7112609
loop_
_publ_author_name
'Maria Camila Blanco Jaimes'
'Frank Rominger'
'Mariette M. Pereira'
'Rui M. B. Carrilho'
'Sonia A. C. Carabineiro'
'A. Stephen K. Hashmi'

_publ_section_title
;
 Highly active phosphite gold(I) catalysts for intramolecular
 hydroalkoxylation, enyne cyclization and furanyne cyclization
;
_journal_name_full Chem.Commun.
_journal_page_first 4937
_journal_paper_doi 10.1039/C4CC00839A
_journal_volume 50
_journal_year 2014
_chemical_formula_sum 'C93 H87 Au Cl7 O6 P'
_chemical_formula_weight 1776.71
_chemical_name_common '1 in manuscript'
_chemical_name_systematic
; 
 ? 
;
_space_group_IT_number 4
_symmetry_cell_setting monoclinic
_symmetry_space_group_name_Hall 'P 2yb'
_symmetry_space_group_name_H-M 'P 1 21 1'
_atom_sites_solution_hydrogens geom
_atom_sites_solution_primary direct
_atom_sites_solution_secondary difmap
_audit_creation_method SHELXL-97
_cell_angle_alpha 90.00
_cell_angle_beta 113.621(1)
_cell_angle_gamma 90.00
_cell_formula_units_Z 2
_cell_length_a 13.5849(6)
_cell_length_b 19.9777(8)
_cell_length_c 16.2382(7)
_cell_measurement_reflns_used 9953
_cell_measurement_temperature 200(2)
_cell_measurement_theta_max 24.63
_cell_measurement_theta_min 2.46
_cell_volume 4037.7(3)
_computing_cell_refinement 'Bruker SAINT'
_computing_data_collection 'Bruker APEX2'
_computing_data_reduction 'Bruker SAINT'
_computing_molecular_graphics 'Bruker SHELXTL'
_computing_publication_material 'Bruker SHELXTL'
_computing_structure_refinement 'SHELXL-97 (Sheldrick, 2008)'
_computing_structure_solution 'SHELXS-97 (Sheldrick, 2008)'
_diffrn_ambient_temperature 200(2)
_diffrn_measured_fraction_theta_full 0.995
_diffrn_measured_fraction_theta_max 0.995
_diffrn_measurement_device_type 'Bruker APEX'
_diffrn_measurement_method '\f and \w scans'
_diffrn_radiation_monochromator graphite
_diffrn_radiation_source 'fine-focus sealed tube'
_diffrn_radiation_type MoK\a
_diffrn_radiation_wavelength 0.71073
_diffrn_reflns_av_R_equivalents 0.0660
_diffrn_reflns_av_sigmaI/netI 0.0953
_diffrn_reflns_limit_h_max 16
_diffrn_reflns_limit_h_min -16
_diffrn_reflns_limit_k_max 23
_diffrn_reflns_limit_k_min -23
_diffrn_reflns_limit_l_max 18
_diffrn_reflns_limit_l_min -19
_diffrn_reflns_number 53612
_diffrn_reflns_theta_full 25.14
_diffrn_reflns_theta_max 25.14
_diffrn_reflns_theta_min 1.93
_exptl_absorpt_coefficient_mu 2.129
_exptl_absorpt_correction_T_max 0.7843
_exptl_absorpt_correction_T_min 0.7407
_exptl_absorpt_correction_type multi-scan
_exptl_absorpt_process_details
;
Sheldrick, G. M. (2008). <i>SADABS</i>. University of G\"ottingen, Germany.
;
_exptl_crystal_colour colourless
_exptl_crystal_density_diffrn 1.461
_exptl_crystal_density_method 'not measured'
_exptl_crystal_description cube
_exptl_crystal_F_000 1812
_exptl_crystal_size_max 0.15
_exptl_crystal_size_mid 0.12
_exptl_crystal_size_min 0.12
_refine_diff_density_max 0.893
_refine_diff_density_min -1.526
_refine_diff_density_rms 0.114
_refine_ls_abs_structure_details 'Flack H D (1983), Acta Cryst. A39, 876-881'
_refine_ls_abs_structure_Flack 0.013(7)
_refine_ls_extinction_method none
_refine_ls_goodness_of_fit_ref 1.045
_refine_ls_hydrogen_treatment constr
_refine_ls_matrix_type full
_refine_ls_number_parameters 975
_refine_ls_number_reflns 14324
_refine_ls_number_restraints 34
_refine_ls_restrained_S_all 1.048
_refine_ls_R_factor_all 0.0799
_refine_ls_R_factor_gt 0.0594
_refine_ls_shift/su_max 0.001
_refine_ls_shift/su_mean 0.000
_refine_ls_structure_factor_coef Fsqd
_refine_ls_weighting_details 'calc w=1/[\s^2^(Fo^2^)+(0.0587P)^2^+5.2400P] where P=(Fo^2^+2Fc^2^)/3'
_refine_ls_weighting_scheme calc
_refine_ls_wR_factor_gt 0.1291
_refine_ls_wR_factor_ref 0.1438
_reflns_number_gt 11440
_reflns_number_total 14324
_reflns_threshold_expression >2sigma(I)
_cod_data_source_file c4cc00839a2.cif
_cod_data_source_block mcb10
_cod_original_sg_symbol_H-M P2(1)
_cod_database_code 7112609

loop_
_symmetry_equiv_pos_as_xyz
'x, y, z'
'-x, y+1/2, -z'

loop_
_atom_site_label
_atom_site_type_symbol
_atom_site_fract_x
_atom_site_fract_y
_atom_site_fract_z
_atom_site_U_iso_or_equiv
_atom_site_adp_type
_atom_site_occupancy
_atom_site_symmetry_multiplicity
_atom_site_calc_flag
_atom_site_refinement_flags
Au1 Au 0.87327(3) 0.74885(2) 0.93677(2) 0.03948(10) Uani 1 1 d .
Cl1 Cl 0.9867(2) 0.76473(14) 1.08284(18) 0.0651(9) Uani 1 1 d .
P1 P 0.76867(18) 0.72218(11) 0.79757(16) 0.0298(5) Uani 1 1 d .
O1 O 0.6826(4) 0.7731(2) 0.7336(4) 0.0282(13) Uani 1 1 d .
O2 O 0.6943(4) 0.6590(3) 0.7894(4) 0.0303(13) Uani 1 1 d .
O3 O 0.8305(4) 0.6999(3) 0.7375(4) 0.0327(13) Uani 1 1 d .
O4 O 0.4489(5) 0.8598(3) 0.6498(4) 0.0457(17) Uani 1 1 d .
O5 O 0.6050(5) 0.5294(3) 0.7304(4) 0.0417(16) Uani 1 1 d .
O6 O 0.9027(6) 0.6604(3) 0.5793(4) 0.0460(17) Uani 1 1 d .
C11 C 0.6580(7) 0.8888(4) 0.7561(6) 0.035(2) Uani 1 1 d .
C12 C 0.7081(7) 0.8407(4) 0.7259(6) 0.035(2) Uani 1 1 d .
C13 C 0.7803(7) 0.8557(5) 0.6865(6) 0.038(2) Uani 1 1 d .
H13 H 0.8124 0.8207 0.6661 0.045 Uiso 1 1 calc R
C14 C 0.8044(8) 0.9214(4) 0.6775(6) 0.040(2) Uani 1 1 d .
H14 H 0.8528 0.9318 0.6503 0.048 Uiso 1 1 calc R
C15 C 0.7581(7) 0.9732(5) 0.7080(6) 0.037(2) Uani 1 1 d .
C16 C 0.7858(8) 1.0419(5) 0.7038(7) 0.047(3) Uani 1 1 d .
H16 H 0.8316 1.0538 0.6748 0.057 Uiso 1 1 calc R
C17 C 0.7461(9) 1.0903(5) 0.7418(7) 0.053(3) Uani 1 1 d .
H17 H 0.7673 1.1356 0.7413 0.063 Uiso 1 1 calc R
C18 C 0.6757(9) 1.0743(5) 0.7809(7) 0.053(3) Uani 1 1 d .
H18 H 0.6480 1.1090 0.8054 0.063 Uiso 1 1 calc R
C19 C 0.6452(9) 1.0105(5) 0.7852(8) 0.047(3) Uani 1 1 d .
H19 H 0.5975 1.0011 0.8133 0.056 Uiso 1 1 calc R
C20 C 0.6842(7) 0.9567(5) 0.7475(6) 0.035(2) Uani 1 1 d .
C21 C 0.5788(7) 0.8728(4) 0.7958(7) 0.035(2) Uani 1 1 d .
C22 C 0.4737(7) 0.8592(4) 0.7398(7) 0.037(2) Uani 1 1 d .
C23 C 0.3945(8) 0.8491(4) 0.7751(7) 0.040(2) Uani 1 1 d .
H23 H 0.3216 0.8413 0.7362 0.048 Uiso 1 1 calc R
C24 C 0.4257(8) 0.8509(4) 0.8675(7) 0.043(2) Uani 1 1 d .
H24 H 0.3731 0.8433 0.8913 0.051 Uiso 1 1 calc R
C25 C 0.5329(8) 0.8637(4) 0.9276(7) 0.039(2) Uani 1 1 d .
C26 C 0.5648(11) 0.8652(6) 1.0214(9) 0.054(3) Uani 1 1 d .
H26 H 0.5126 0.8584 1.0457 0.065 Uiso 1 1 calc R
C27 C 0.6678(11) 0.8759(7) 1.0774(8) 0.069(4) Uani 1 1 d .
H27 H 0.6879 0.8759 1.1406 0.083 Uiso 1 1 calc R
C28 C 0.7456(10) 0.8872(6) 1.0423(7) 0.058(3) Uani 1 1 d .
H28 H 0.8181 0.8953 1.0821 0.069 Uiso 1 1 calc R
C29 C 0.7176(9) 0.8868(5) 0.9497(7) 0.046(2) Uani 1 1 d .
H29 H 0.7709 0.8941 0.9267 0.056 Uiso 1 1 calc R
C30 C 0.6095(8) 0.8753(4) 0.8899(6) 0.037(2) Uani 1 1 d .
C31 C 0.3712(8) 0.8137(4) 0.5853(6) 0.038(2) Uani 1 1 d .
C32 C 0.3688(6) 0.7444(7) 0.6245(6) 0.0418(19) Uani 1 1 d .
H32A H 0.3441 0.7479 0.6740 0.050 Uiso 1 1 calc R
H32B H 0.4416 0.7244 0.6486 0.050 Uiso 1 1 calc R
C33 C 0.2618(7) 0.8445(5) 0.5450(7) 0.042(2) Uani 1 1 d .
H33A H 0.2662 0.8892 0.5203 0.050 Uiso 1 1 calc R
H33B H 0.2335 0.8503 0.5920 0.050 Uiso 1 1 calc R
C34 C 0.4133(9) 0.8059(6) 0.5107(7) 0.054(3) Uani 1 1 d .
H34A H 0.4167 0.8504 0.4851 0.065 Uiso 1 1 calc R
H34B H 0.4868 0.7871 0.5366 0.065 Uiso 1 1 calc R
C35 C 0.2911(10) 0.7005(6) 0.5487(8) 0.056(3) Uani 1 1 d .
H35 H 0.2867 0.6554 0.5739 0.067 Uiso 1 1 calc R
C36 C 0.1800(8) 0.7310(5) 0.5098(7) 0.054(3) Uani 1 1 d .
H36A H 0.1521 0.7356 0.5572 0.065 Uiso 1 1 calc R
H36B H 0.1304 0.7017 0.4619 0.065 Uiso 1 1 calc R
C37 C 0.1870(8) 0.8000(6) 0.4708(7) 0.053(3) Uani 1 1 d .
H37 H 0.1138 0.8207 0.4456 0.064 Uiso 1 1 calc R
C38 C 0.2283(10) 0.7938(7) 0.3951(7) 0.071(4) Uani 1 1 d .
H38A H 0.1781 0.7664 0.3451 0.085 Uiso 1 1 calc R
H38B H 0.2342 0.8387 0.3715 0.085 Uiso 1 1 calc R
C39 C 0.3400(9) 0.7599(9) 0.4362(7) 0.072(4) Uani 1 1 d .
H39 H 0.3693 0.7543 0.3891 0.086 Uiso 1 1 calc R
C40 C 0.3333(11) 0.6919(6) 0.4766(9) 0.070(4) Uani 1 1 d .
H40A H 0.2851 0.6620 0.4290 0.084 Uiso 1 1 calc R
H40B H 0.4055 0.6712 0.5026 0.084 Uiso 1 1 calc R
C41 C 0.6730(7) 0.5878(4) 0.9004(6) 0.0250(18) Uani 1 1 d .
C42 C 0.6539(6) 0.6486(4) 0.8567(6) 0.0269(18) Uani 1 1 d .
C43 C 0.5969(7) 0.7013(4) 0.8746(6) 0.038(2) Uani 1 1 d .
H43 H 0.5837 0.7416 0.8409 0.045 Uiso 1 1 calc R
C44 C 0.5612(8) 0.6938(5) 0.9406(7) 0.041(2) Uani 1 1 d .
H44 H 0.5220 0.7291 0.9528 0.050 Uiso 1 1 calc R
C45 C 0.5811(8) 0.6341(5) 0.9923(7) 0.033(2) Uani 1 1 d .
C46 C 0.5464(9) 0.6265(5) 1.0628(7) 0.046(3) Uani 1 1 d .
H46 H 0.5118 0.6629 1.0778 0.055 Uiso 1 1 calc R
C47 C 0.5607(8) 0.5693(5) 1.1091(6) 0.049(3) Uani 1 1 d .
H47 H 0.5359 0.5654 1.1560 0.059 Uiso 1 1 calc R
C48 C 0.6135(9) 0.5140(5) 1.0878(7) 0.054(3) Uani 1 1 d .
H48 H 0.6250 0.4736 1.1211 0.064 Uiso 1 1 calc R
C49 C 0.6472(7) 0.5199(5) 1.0196(7) 0.042(2) Uani 1 1 d .
H49 H 0.6816 0.4829 1.0054 0.050 Uiso 1 1 calc R
C50 C 0.6318(7) 0.5804(4) 0.9689(6) 0.032(2) Uani 1 1 d .
C51 C 0.7353(7) 0.5344(4) 0.8809(6) 0.033(2) Uani 1 1 d .
C52 C 0.6971(8) 0.5049(5) 0.7954(7) 0.036(2) Uani 1 1 d .
C53 C 0.7553(9) 0.4518(5) 0.7774(7) 0.053(3) Uani 1 1 d .
H53 H 0.7287 0.4324 0.7191 0.063 Uiso 1 1 calc R
C54 C 0.8477(8) 0.4283(5) 0.8414(7) 0.049(3) Uani 1 1 d .
H54 H 0.8837 0.3915 0.8288 0.059 Uiso 1 1 calc R
C55 C 0.8902(7) 0.4586(5) 0.9270(6) 0.041(2) Uani 1 1 d .
C56 C 0.9892(9) 0.4372(6) 0.9947(8) 0.057(3) Uani 1 1 d .
H56 H 1.0257 0.4003 0.9829 0.068 Uiso 1 1 calc R
C57 C 1.0326(9) 0.4675(6) 1.0749(8) 0.064(3) Uani 1 1 d .
H57 H 1.0972 0.4509 1.1201 0.077 Uiso 1 1 calc R
C58 C 0.9816(8) 0.5241(6) 1.0915(7) 0.056(3) Uani 1 1 d .
H58 H 1.0145 0.5475 1.1467 0.067 Uiso 1 1 calc R
C59 C 0.8858(7) 0.5454(5) 1.0293(6) 0.043(2) Uani 1 1 d .
H59 H 0.8514 0.5828 1.0425 0.051 Uiso 1 1 calc R
C60 C 0.8369(7) 0.5136(4) 0.9464(6) 0.035(2) Uani 1 1 d .
C61 C 0.5070(7) 0.4875(5) 0.6946(6) 0.035(2) Uani 1 1 d .
C62 C 0.4989(10) 0.4350(5) 0.7559(8) 0.059(3) Uani 1 1 d .
H62A H 0.5038 0.4558 0.8127 0.071 Uiso 1 1 calc R
H62B H 0.5595 0.4033 0.7703 0.071 Uiso 1 1 calc R
C63 C 0.4951(10) 0.4575(6) 0.6069(8) 0.065(3) Uani 1 1 d .
H63A H 0.5515 0.4233 0.6171 0.078 Uiso 1 1 calc R
H63B H 0.5039 0.4927 0.5674 0.078 Uiso 1 1 calc R
C64 C 0.4170(9) 0.5381(6) 0.6778(8) 0.060(3) Uani 1 1 d .
H64A H 0.4222 0.5742 0.6379 0.072 Uiso 1 1 calc R
H64B H 0.4242 0.5586 0.7354 0.072 Uiso 1 1 calc R
C65 C 0.3910(10) 0.3964(6) 0.7121(8) 0.059(3) Uani 1 1 d .
H65 H 0.3866 0.3596 0.7522 0.071 Uiso 1 1 calc R
C66 C 0.3841(11) 0.3689(7) 0.6229(11) 0.081(5) Uani 1 1 d .
H66A H 0.4462 0.3392 0.6332 0.097 Uiso 1 1 calc R
H66B H 0.3177 0.3421 0.5947 0.097 Uiso 1 1 calc R
C67 C 0.3835(11) 0.4251(7) 0.5610(8) 0.069(4) Uani 1 1 d .
H67 H 0.3764 0.4057 0.5021 0.083 Uiso 1 1 calc R
C68 C 0.2971(10) 0.4750(8) 0.5448(9) 0.072(4) Uani 1 1 d .
H68A H 0.2261 0.4536 0.5135 0.087 Uiso 1 1 calc R
H68B H 0.3041 0.5116 0.5063 0.087 Uiso 1 1 calc R
C69 C 0.3061(9) 0.5028(5) 0.6333(7) 0.052(3) Uani 1 1 d .
H69 H 0.2466 0.5351 0.6245 0.063 Uiso 1 1 calc R
C70 C 0.3069(11) 0.4470(6) 0.6983(9) 0.071(4) Uani 1 1 d .
H70A H 0.3178 0.4671 0.7570 0.086 Uiso 1 1 calc R
H70B H 0.2359 0.4246 0.6746 0.086 Uiso 1 1 calc R
C71 C 1.0111(6) 0.6901(4) 0.7521(6) 0.0297(19) Uani 1 1 d .
C72 C 0.9324(7) 0.6683(4) 0.7781(6) 0.033(2) Uani 1 1 d .
C73 C 0.9467(8) 0.6171(5) 0.8384(7) 0.046(3) Uani 1 1 d .
H73 H 0.8883 0.6029 0.8522 0.055 Uiso 1 1 calc R
C74 C 1.0434(8) 0.5865(5) 0.8782(7) 0.045(2) Uani 1 1 d .
H74 H 1.0531 0.5524 0.9215 0.054 Uiso 1 1 calc R
C75 C 1.1288(8) 0.6049(5) 0.8561(7) 0.037(2) Uani 1 1 d .
C76 C 1.2304(7) 0.5737(5) 0.8943(7) 0.050(3) Uani 1 1 d .
H76 H 1.2415 0.5395 0.9379 0.059 Uiso 1 1 calc R
C77 C 1.3130(8) 0.5905(5) 0.8714(7) 0.050(3) Uani 1 1 d .
H77 H 1.3805 0.5687 0.8986 0.060 Uiso 1 1 calc R
C78 C 1.2966(8) 0.6415(5) 0.8058(7) 0.052(3) Uani 1 1 d .
H78 H 1.3524 0.6526 0.7870 0.062 Uiso 1 1 calc R
C79 C 1.2020(7) 0.6737(4) 0.7706(6) 0.036(2) Uani 1 1 d .
H79 H 1.1933 0.7090 0.7290 0.044 Uiso 1 1 calc R
C80 C 1.1149(8) 0.6566(6) 0.7936(7) 0.033(2) Uani 1 1 d .
C81 C 0.9948(5) 0.7432(6) 0.6834(5) 0.0322(19) Uani 1 1 d .
C82 C 0.9371(7) 0.7262(4) 0.5940(6) 0.038(2) Uani 1 1 d .
C83 C 0.9235(8) 0.7732(5) 0.5256(7) 0.047(3) Uani 1 1 d .
H83 H 0.8856 0.7609 0.4644 0.057 Uiso 1 1 calc R
C84 C 0.9647(9) 0.8362(5) 0.5468(7) 0.047(3) Uani 1 1 d .
H84 H 0.9540 0.8676 0.5000 0.056 Uiso 1 1 calc R
C85 C 1.0233(7) 0.8558(4) 0.6377(7) 0.041(2) Uani 1 1 d .
C86 C 1.0691(8) 0.9200(5) 0.6607(9) 0.055(3) Uani 1 1 d .
H86 H 1.0643 0.9506 0.6144 0.066 Uiso 1 1 calc R
C87 C 1.1206(9) 0.9391(6) 0.7489(9) 0.064(3) Uani 1 1 d .
H87 H 1.1480 0.9832 0.7638 0.077 Uiso 1 1 calc R
C88 C 1.1323(10) 0.8924(6) 0.8169(9) 0.061(4) Uani 1 1 d .
H88 H 1.1694 0.9047 0.8782 0.073 Uiso 1 1 calc R
C89 C 1.0903(9) 0.8292(5) 0.7953(8) 0.043(3) Uani 1 1 d .
H89 H 1.0974 0.7987 0.8422 0.052 Uiso 1 1 calc R
C90 C 1.0372(7) 0.8083(4) 0.7056(6) 0.035(2) Uani 1 1 d .
C91 C 0.8000(8) 0.6403(5) 0.5103(6) 0.039(2) Uani 1 1 d .
C92 C 0.7738(9) 0.5751(5) 0.5451(7) 0.053(3) Uani 1 1 d .
H92A H 0.7669 0.5833 0.6027 0.064 Uiso 1 1 calc R
H92B H 0.8331 0.5428 0.5565 0.064 Uiso 1 1 calc R
C93 C 0.7112(8) 0.6909(5) 0.4971(7) 0.051(3) Uani 1 1 d .
H93A H 0.7282 0.7338 0.4752 0.061 Uiso 1 1 calc R
H93B H 0.7055 0.6993 0.5551 0.061 Uiso 1 1 calc R
C94 C 0.8088(9) 0.6289(5) 0.4211(7) 0.050(3) Uani 1 1 d .
H94A H 0.8680 0.5972 0.4292 0.061 Uiso 1 1 calc R
H94B H 0.8250 0.6717 0.3984 0.061 Uiso 1 1 calc R
C95 C 0.6688(10) 0.5453(6) 0.4770(9) 0.060(3) Uani 1 1 d .
H95 H 0.6528 0.5018 0.4995 0.073 Uiso 1 1 calc R
C96 C 0.5784(9) 0.5982(6) 0.4663(9) 0.063(3) Uani 1 1 d .
H96A H 0.5076 0.5807 0.4249 0.075 Uiso 1 1 calc R
H96B H 0.5755 0.6068 0.5253 0.075 Uiso 1 1 calc R
C97 C 0.6042(9) 0.6634(6) 0.4285(8) 0.058(3) Uani 1 1 d .
H97 H 0.5459 0.6968 0.4190 0.070 Uiso 1 1 calc R
C98 C 0.6154(11) 0.6511(7) 0.3401(8) 0.067(4) Uani 1 1 d .
H98A H 0.5461 0.6351 0.2945 0.080 Uiso 1 1 calc R
H98B H 0.6338 0.6936 0.3183 0.080 Uiso 1 1 calc R
C99 C 0.7014(9) 0.6000(6) 0.3523(7) 0.058(3) Uani 1 1 d .
H99 H 0.7071 0.5922 0.2935 0.070 Uiso 1 1 calc R
C100 C 0.6778(11) 0.5353(6) 0.3871(9) 0.067(4) Uani 1 1 d .
H10A H 0.7359 0.5028 0.3946 0.081 Uiso 1 1 calc R
H10B H 0.6097 0.5165 0.3429 0.081 Uiso 1 1 calc R
C1 C 0.7466(12) 1.2762(10) 0.9089(7) 0.133(8) Uani 1 1 d DU
H1A H 0.8138 1.2532 0.9153 0.159 Uiso 1 1 calc R
H1B H 0.7614 1.3248 0.9165 0.159 Uiso 1 1 calc R
Cl2 Cl 0.6484(6) 1.2610(3) 0.8027(3) 0.185(3) Uani 1 1 d DU
Cl3 Cl 0.7072(4) 1.2485(5) 0.9909(3) 0.172(2) Uani 1 1 d DU
C2 C 0.946(4) 1.0201(19) 1.3277(16) 0.48(3) Uani 1 1 d DU
H2A H 0.9859 1.0593 1.3196 0.573 Uiso 1 1 calc R
H2B H 0.8686 1.0268 1.2904 0.573 Uiso 1 1 calc R
Cl4 Cl 0.9917(13) 0.9456(9) 1.2934(13) 0.431(9) Uani 1 1 d DU
Cl5 Cl 0.9674(10) 1.0124(8) 1.4430(8) 0.360(7) Uani 1 1 d DU
C3 C 0.8226(14) 0.7095(7) 1.1978(10) 0.142(6) Uani 1 1 d DU
H3A H 0.8266 0.7240 1.1410 0.170 Uiso 1 1 calc R
H3B H 0.7481 0.6947 1.1841 0.170 Uiso 1 1 calc R
Cl6 Cl 0.8547(7) 0.7749(3) 1.2718(4) 0.191(3) Uani 1 1 d DU
Cl7 Cl 0.9113(8) 0.6431(3) 1.2441(5) 0.206(4) Uani 1 1 d DU

loop_
_atom_site_aniso_label
_atom_site_aniso_U_11
_atom_site_aniso_U_22
_atom_site_aniso_U_33
_atom_site_aniso_U_23
_atom_site_aniso_U_13
_atom_site_aniso_U_12
Au1 0.04389(17) 0.03733(17) 0.03353(18) -0.0012(2) 0.01164(13) -0.0072(2)
Cl1 0.0738(17) 0.064(2) 0.0377(14) -0.0059(12) 0.0016(13) -0.0224(15)
P1 0.0287(11) 0.0277(11) 0.0338(13) 0.0024(9) 0.0133(10) -0.0013(9)
O1 0.025(3) 0.026(3) 0.029(3) 0.006(2) 0.007(3) 0.004(2)
O2 0.035(3) 0.029(3) 0.031(3) 0.002(3) 0.018(3) -0.004(3)
O3 0.032(3) 0.039(3) 0.031(3) 0.007(3) 0.018(3) 0.006(3)
O4 0.044(4) 0.060(4) 0.034(4) 0.005(3) 0.016(3) -0.013(3)
O5 0.042(4) 0.026(3) 0.042(4) -0.005(3) 0.001(3) -0.002(3)
O6 0.059(4) 0.035(4) 0.027(4) 0.002(3) -0.001(3) -0.001(3)
C11 0.036(5) 0.028(5) 0.041(6) 0.002(4) 0.016(4) 0.004(4)
C12 0.039(5) 0.034(5) 0.028(5) 0.000(4) 0.011(4) -0.003(4)
C13 0.031(5) 0.049(6) 0.039(6) 0.004(4) 0.020(4) 0.002(4)
C14 0.046(5) 0.035(5) 0.037(6) 0.009(4) 0.015(5) 0.000(4)
C15 0.032(5) 0.038(5) 0.034(5) 0.014(4) 0.007(4) 0.004(4)
C16 0.054(6) 0.037(6) 0.049(6) 0.019(5) 0.018(5) 0.000(5)
C17 0.062(7) 0.031(6) 0.060(7) 0.010(5) 0.019(6) -0.003(5)
C18 0.052(6) 0.034(5) 0.066(8) 0.000(5) 0.016(6) -0.002(5)
C19 0.055(7) 0.031(6) 0.065(8) 0.010(5) 0.036(6) 0.011(5)
C20 0.030(5) 0.035(5) 0.040(6) 0.006(4) 0.013(4) 0.002(4)
C21 0.042(5) 0.019(4) 0.053(6) -0.003(4) 0.028(5) -0.003(4)
C22 0.038(5) 0.034(5) 0.045(6) -0.001(4) 0.023(5) -0.004(4)
C23 0.037(5) 0.035(5) 0.054(7) -0.004(4) 0.023(5) 0.005(4)
C24 0.055(6) 0.036(5) 0.054(7) -0.003(5) 0.039(6) 0.004(4)
C25 0.050(6) 0.035(5) 0.034(6) -0.003(4) 0.020(5) 0.005(4)
C26 0.064(8) 0.064(8) 0.048(8) -0.015(6) 0.036(7) -0.012(6)
C27 0.092(10) 0.083(9) 0.044(7) -0.013(6) 0.040(7) 0.002(8)
C28 0.070(8) 0.058(7) 0.037(6) -0.009(5) 0.013(6) 0.006(6)
C29 0.057(7) 0.037(6) 0.049(7) -0.003(5) 0.026(6) 0.002(5)
C30 0.051(6) 0.021(4) 0.042(6) 0.002(4) 0.021(5) 0.008(4)
C31 0.044(5) 0.039(5) 0.037(6) 0.008(4) 0.023(5) -0.005(4)
C32 0.041(4) 0.037(5) 0.044(5) 0.006(7) 0.014(4) 0.008(6)
C33 0.036(5) 0.043(6) 0.044(6) 0.009(5) 0.013(5) 0.000(4)
C34 0.053(6) 0.080(8) 0.049(7) 0.021(6) 0.040(6) 0.018(6)
C35 0.069(8) 0.041(6) 0.057(7) 0.004(5) 0.026(6) 0.009(6)
C36 0.040(5) 0.057(9) 0.053(7) 0.001(5) 0.005(5) -0.009(5)
C37 0.042(6) 0.055(7) 0.047(7) 0.011(5) 0.001(5) 0.006(5)
C38 0.060(7) 0.115(11) 0.030(6) 0.010(6) 0.011(6) -0.009(7)
C39 0.064(7) 0.114(14) 0.044(6) -0.027(8) 0.028(5) -0.014(9)
C40 0.076(9) 0.070(9) 0.059(9) -0.021(7) 0.021(7) 0.003(7)
C41 0.031(4) 0.011(4) 0.029(5) -0.002(3) 0.007(4) -0.003(3)
C42 0.024(4) 0.024(4) 0.031(5) -0.001(4) 0.010(4) -0.003(3)
C43 0.046(5) 0.026(4) 0.046(6) 0.013(4) 0.023(5) 0.010(4)
C44 0.048(6) 0.032(5) 0.052(6) 0.004(4) 0.028(5) 0.007(4)
C45 0.039(5) 0.035(5) 0.030(6) -0.002(4) 0.020(5) -0.008(4)
C46 0.062(7) 0.049(6) 0.040(6) -0.006(5) 0.034(6) -0.005(5)
C47 0.056(6) 0.063(7) 0.024(5) -0.006(5) 0.012(5) -0.023(5)
C48 0.066(7) 0.045(6) 0.047(7) 0.007(5) 0.018(6) -0.015(5)
C49 0.044(5) 0.032(5) 0.046(6) 0.015(4) 0.015(5) -0.001(4)
C50 0.041(5) 0.028(5) 0.026(5) -0.001(4) 0.012(4) -0.004(4)
C51 0.038(5) 0.021(4) 0.036(5) 0.005(4) 0.011(4) 0.008(4)
C52 0.032(5) 0.030(5) 0.040(6) 0.001(4) 0.007(5) 0.007(4)
C53 0.070(7) 0.035(6) 0.045(6) -0.018(5) 0.015(6) 0.010(5)
C54 0.048(6) 0.041(6) 0.050(7) -0.007(5) 0.011(5) 0.010(5)
C55 0.046(6) 0.029(5) 0.044(6) 0.009(4) 0.014(5) 0.014(4)
C56 0.051(6) 0.058(7) 0.053(7) 0.015(6) 0.012(6) 0.027(5)
C57 0.048(7) 0.089(9) 0.044(7) 0.013(6) 0.007(6) 0.032(6)
C58 0.047(6) 0.073(8) 0.036(6) -0.006(5) 0.005(5) 0.007(6)
C59 0.039(5) 0.051(6) 0.033(6) -0.002(4) 0.011(5) 0.006(5)
C60 0.038(5) 0.035(5) 0.029(5) 0.003(4) 0.011(4) 0.006(4)
C61 0.029(5) 0.041(5) 0.033(5) -0.006(4) 0.009(4) -0.005(4)
C62 0.076(8) 0.048(7) 0.056(7) 0.001(5) 0.030(6) -0.004(6)
C63 0.075(8) 0.079(8) 0.047(7) -0.028(6) 0.031(6) -0.018(7)
C64 0.065(7) 0.052(7) 0.054(7) -0.003(5) 0.015(6) 0.001(6)
C65 0.081(9) 0.046(6) 0.057(8) 0.004(5) 0.035(7) 0.001(6)
C66 0.063(9) 0.061(9) 0.119(14) -0.039(9) 0.039(9) -0.020(7)
C67 0.079(10) 0.088(10) 0.043(8) -0.040(7) 0.029(7) -0.023(8)
C68 0.049(7) 0.114(12) 0.058(9) 0.015(8) 0.026(7) 0.003(7)
C69 0.045(6) 0.049(7) 0.054(7) -0.007(5) 0.011(5) 0.003(5)
C70 0.098(10) 0.071(9) 0.068(9) 0.004(7) 0.058(8) -0.002(7)
C71 0.020(4) 0.033(5) 0.031(5) 0.000(4) 0.006(4) 0.002(4)
C72 0.031(5) 0.042(5) 0.037(5) 0.005(4) 0.024(4) 0.008(4)
C73 0.035(5) 0.049(6) 0.055(7) 0.024(5) 0.019(5) 0.010(4)
C74 0.045(6) 0.042(6) 0.053(7) 0.020(5) 0.026(5) 0.008(5)
C75 0.035(5) 0.036(5) 0.037(6) 0.005(4) 0.011(5) 0.005(4)
C76 0.037(5) 0.047(6) 0.058(7) -0.003(5) 0.012(5) -0.003(5)
C77 0.037(5) 0.055(6) 0.055(7) 0.018(5) 0.014(5) 0.015(5)
C78 0.040(6) 0.055(7) 0.061(7) -0.005(5) 0.022(5) 0.001(5)
C79 0.031(5) 0.039(5) 0.039(6) 0.002(4) 0.014(4) 0.005(4)
C80 0.024(5) 0.049(6) 0.031(6) -0.005(5) 0.016(4) 0.007(4)
C81 0.027(3) 0.043(5) 0.030(4) -0.017(6) 0.015(3) -0.016(5)
C82 0.044(5) 0.036(5) 0.036(5) 0.003(4) 0.017(4) 0.005(4)
C83 0.056(6) 0.045(6) 0.036(6) 0.004(4) 0.014(5) 0.005(4)
C84 0.062(7) 0.034(5) 0.049(7) 0.013(5) 0.027(6) 0.011(5)
C85 0.041(5) 0.031(5) 0.059(7) 0.005(4) 0.029(5) 0.003(4)
C86 0.039(6) 0.048(6) 0.077(9) 0.008(6) 0.022(6) 0.001(5)
C87 0.045(6) 0.039(6) 0.093(10) 0.002(6) 0.013(7) 0.000(5)
C88 0.054(7) 0.040(7) 0.075(10) -0.029(7) 0.012(7) -0.002(5)
C89 0.048(7) 0.033(6) 0.044(7) -0.009(5) 0.014(6) 0.001(5)
C90 0.033(5) 0.031(5) 0.038(6) -0.003(4) 0.010(4) 0.003(4)
C91 0.057(6) 0.035(5) 0.022(5) -0.005(4) 0.010(4) -0.007(4)
C92 0.070(7) 0.038(6) 0.051(7) 0.001(5) 0.022(6) 0.006(5)
C93 0.064(7) 0.042(6) 0.045(6) -0.004(5) 0.021(6) -0.007(5)
C94 0.058(7) 0.053(6) 0.039(6) -0.009(5) 0.018(5) -0.012(5)
C95 0.054(8) 0.048(7) 0.068(9) 0.006(6) 0.013(7) -0.006(6)
C96 0.050(7) 0.068(8) 0.074(9) -0.010(7) 0.029(6) -0.013(6)
C97 0.051(7) 0.053(7) 0.065(8) 0.000(6) 0.017(6) 0.001(5)
C98 0.068(8) 0.084(10) 0.044(7) -0.003(7) 0.019(6) -0.017(7)
C99 0.064(7) 0.079(8) 0.028(6) -0.010(5) 0.016(5) -0.011(7)
C100 0.083(9) 0.045(7) 0.076(10) -0.025(6) 0.034(8) -0.025(6)
C1 0.110(12) 0.18(2) 0.110(9) 0.036(12) 0.049(8) -0.027(12)
Cl2 0.341(8) 0.076(4) 0.071(2) -0.005(2) 0.012(4) 0.066(5)
Cl3 0.158(4) 0.267(7) 0.090(3) 0.006(6) 0.048(3) -0.058(7)
C2 0.53(6) 0.67(6) 0.28(3) 0.14(4) 0.21(4) 0.43(6)
Cl4 0.365(19) 0.352(19) 0.60(3) -0.007(17) 0.22(2) 0.063(15)
Cl5 0.269(13) 0.53(2) 0.229(10) 0.109(11) 0.041(9) -0.098(13)
C3 0.161(16) 0.185(14) 0.069(11) -0.012(8) 0.035(12) -0.064(10)
Cl6 0.373(10) 0.107(4) 0.117(4) 0.027(3) 0.123(6) 0.058(5)
Cl7 0.370(11) 0.114(4) 0.259(8) 0.001(5) 0.256(9) 0.013(5)

loop_
_atom_type_symbol
_atom_type_description
_atom_type_scat_dispersion_real
_atom_type_scat_dispersion_imag
_atom_type_scat_source
C C 0.0033 0.0016 'International Tables Vol C Tables 4.2.6.8 and 6.1.1.4'
H H 0.0000 0.0000 'International Tables Vol C Tables 4.2.6.8 and 6.1.1.4'
O O 0.0106 0.0060 'International Tables Vol C Tables 4.2.6.8 and 6.1.1.4'
P P 0.1023 0.0942 'International Tables Vol C Tables 4.2.6.8 and 6.1.1.4'
Cl Cl 0.1484 0.1585 'International Tables Vol C Tables 4.2.6.8 and 6.1.1.4'
Au Au -2.0133 8.8022 'International Tables Vol C Tables 4.2.6.8 and 6.1.1.4'

loop_
_geom_angle_atom_site_label_1
_geom_angle_atom_site_label_2
_geom_angle_atom_site_label_3
_geom_angle
P1 Au1 Cl1 173.88(10)
O1 P1 O3 102.2(3)
O1 P1 O2 100.2(3)
O3 P1 O2 101.6(3)
O1 P1 Au1 121.5(2)
O3 P1 Au1 114.7(2)
O2 P1 Au1 113.9(2)
C12 O1 P1 122.0(5)
C42 O2 P1 118.8(5)
C72 O3 P1 119.8(5)
C22 O4 C31 123.9(7)
C52 O5 C61 120.3(7)
C82 O6 C91 123.3(7)
C12 C11 C20 116.8(8)
C12 C11 C21 123.4(8)
C20 C11 C21 119.8(8)
C11 C12 C13 123.4(8)
C11 C12 O1 117.5(8)
C13 C12 O1 119.1(8)
C14 C13 C12 119.5(9)
C14 C13 H13 120.3
C12 C13 H13 120.3
C13 C14 C15 120.6(9)
C13 C14 H14 119.7
C15 C14 H14 119.7
C14 C15 C20 118.9(8)
C14 C15 C16 121.9(9)
C20 C15 C16 119.1(9)
C17 C16 C15 119.9(10)
C17 C16 H16 120.0
C15 C16 H16 120.0
C16 C17 C18 120.8(10)
C16 C17 H17 119.6
C18 C17 H17 119.6
C19 C18 C17 121.8(11)
C19 C18 H18 119.1
C17 C18 H18 119.1
C18 C19 C20 120.7(10)
C18 C19 H19 119.7
C20 C19 H19 119.7
C11 C20 C15 120.8(8)
C11 C20 C19 121.4(9)
C15 C20 C19 117.6(8)
C22 C21 C30 119.9(8)
C22 C21 C11 119.6(9)
C30 C21 C11 120.5(8)
O4 C22 C21 116.9(8)
O4 C22 C23 122.1(8)
C21 C22 C23 120.9(9)
C24 C23 C22 118.7(9)
C24 C23 H23 120.6
C22 C23 H23 120.6
C23 C24 C25 122.3(9)
C23 C24 H24 118.8
C25 C24 H24 118.8
C26 C25 C24 122.4(10)
C26 C25 C30 120.0(10)
C24 C25 C30 117.5(9)
C27 C26 C25 121.4(12)
C27 C26 H26 119.3
C25 C26 H26 119.3
C26 C27 C28 119.9(12)
C26 C27 H27 120.1
C28 C27 H27 120.1
C29 C28 C27 120.7(11)
C29 C28 H28 119.6
C27 C28 H28 119.6
C28 C29 C30 120.0(10)
C28 C29 H29 120.0
C30 C29 H29 120.0
C21 C30 C29 121.4(9)
C21 C30 C25 120.6(9)
C29 C30 C25 117.9(9)
O4 C31 C33 110.9(8)
O4 C31 C32 113.4(7)
C33 C31 C32 111.7(7)
O4 C31 C34 103.7(7)
C33 C31 C34 108.4(8)
C32 C31 C34 108.2(8)
C31 C32 C35 107.9(8)
C31 C32 H32A 110.1
C35 C32 H32A 110.1
C31 C32 H32B 110.1
C35 C32 H32B 110.1
H32A C32 H32B 108.4
C31 C33 C37 109.8(9)
C31 C33 H33A 109.7
C37 C33 H33A 109.7
C31 C33 H33B 109.7
C37 C33 H33B 109.7
H33A C33 H33B 108.2
C39 C34 C31 110.7(9)
C39 C34 H34A 109.5
C31 C34 H34A 109.5
C39 C34 H34B 109.5
C31 C34 H34B 109.5
H34A C34 H34B 108.1
C40 C35 C36 110.4(10)
C40 C35 C32 109.5(10)
C36 C35 C32 110.8(9)
C40 C35 H35 108.7
C36 C35 H35 108.7
C32 C35 H35 108.7
C35 C36 C37 108.6(9)
C35 C36 H36A 110.0
C37 C36 H36A 110.0
C35 C36 H36B 110.0
C37 C36 H36B 110.0
H36A C36 H36B 108.4
C33 C37 C36 109.4(8)
C33 C37 C38 109.7(9)
C36 C37 C38 110.9(10)
C33 C37 H37 108.9
C36 C37 H37 108.9
C38 C37 H37 108.9
C39 C38 C37 107.3(9)
C39 C38 H38A 110.3
C37 C38 H38A 110.3
C39 C38 H38B 110.3
C37 C38 H38B 110.3
H38A C38 H38B 108.5
C40 C39 C34 109.1(10)
C40 C39 C38 111.0(11)
C34 C39 C38 107.1(12)
C40 C39 H39 109.9
C34 C39 H39 109.9
C38 C39 H39 109.9
C35 C40 C39 109.9(10)
C35 C40 H40A 109.7
C39 C40 H40A 109.7
C35 C40 H40B 109.7
C39 C40 H40B 109.7
H40A C40 H40B 108.2
C42 C41 C50 115.9(7)
C42 C41 C51 122.3(8)
C50 C41 C51 121.7(7)
C41 C42 C43 124.1(8)
C41 C42 O2 118.2(7)
C43 C42 O2 117.7(7)
C44 C43 C42 119.0(8)
C44 C43 H43 120.5
C42 C43 H43 120.5
C43 C44 C45 121.2(9)
C43 C44 H44 119.4
C45 C44 H44 119.4
C50 C45 C46 119.8(9)
C50 C45 C44 118.6(8)
C46 C45 C44 121.5(9)
C47 C46 C45 121.9(10)
C47 C46 H46 119.1
C45 C46 H46 119.1
C46 C47 C48 119.7(10)
C46 C47 H47 120.2
C48 C47 H47 120.2
C49 C48 C47 119.7(9)
C49 C48 H48 120.2
C47 C48 H48 120.2
C48 C49 C50 121.4(9)
C48 C49 H49 119.3
C50 C49 H49 119.3
C45 C50 C49 117.6(8)
C45 C50 C41 121.0(8)
C49 C50 C41 121.3(8)
C52 C51 C60 118.6(8)
C52 C51 C41 120.1(8)
C60 C51 C41 121.2(8)
O5 C52 C51 118.5(8)
O5 C52 C53 121.4(9)
C51 C52 C53 120.2(9)
C54 C53 C52 121.4(9)
C54 C53 H53 119.3
C52 C53 H53 119.3
C53 C54 C55 119.7(9)
C53 C54 H54 120.2
C55 C54 H54 120.2
C54 C55 C60 120.5(8)
C54 C55 C56 121.4(9)
C60 C55 C56 118.1(9)
C57 C56 C55 121.9(10)
C57 C56 H56 119.1
C55 C56 H56 119.1
C56 C57 C58 119.4(10)
C56 C57 H57 120.3
C58 C57 H57 120.3
C59 C58 C57 120.6(10)
C59 C58 H58 119.7
C57 C58 H58 119.7
C58 C59 C60 121.3(9)
C58 C59 H59 119.4
C60 C59 H59 119.4
C59 C60 C55 118.7(8)
C59 C60 C51 122.2(8)
C55 C60 C51 119.2(8)
O5 C61 C62 115.7(8)
O5 C61 C63 109.8(8)
C62 C61 C63 110.4(9)
O5 C61 C64 103.1(7)
C62 C61 C64 108.7(9)
C63 C61 C64 108.9(9)
C61 C62 C65 110.8(9)
C61 C62 H62A 109.5
C65 C62 H62A 109.5
C61 C62 H62B 109.5
C65 C62 H62B 109.5
H62A C62 H62B 108.1
C61 C63 C67 109.9(9)
C61 C63 H63A 109.7
C67 C63 H63A 109.7
C61 C63 H63B 109.7
C67 C63 H63B 109.7
H63A C63 H63B 108.2
C61 C64 C69 109.9(9)
C61 C64 H64A 109.7
C69 C64 H64A 109.7
C61 C64 H64B 109.7
C69 C64 H64B 109.7
H64A C64 H64B 108.2
C70 C65 C66 110.8(11)
C70 C65 C62 105.2(10)
C66 C65 C62 107.6(10)
C70 C65 H65 111.0
C66 C65 H65 111.0
C62 C65 H65 111.0
C67 C66 C65 110.5(10)
C67 C66 H66A 109.5
C65 C66 H66A 109.5
C67 C66 H66B 109.5
C65 C66 H66B 109.5
H66A C66 H66B 108.1
C68 C67 C66 114.3(12)
C68 C67 C63 111.0(11)
C66 C67 C63 104.5(11)
C68 C67 H67 108.9
C66 C67 H67 108.9
C63 C67 H67 108.9
C67 C68 C69 108.9(10)
C67 C68 H68A 109.9
C69 C68 H68A 109.9
C67 C68 H68B 109.9
C69 C68 H68B 109.9
H68A C68 H68B 108.3
C68 C69 C70 111.5(10)
C68 C69 C64 107.7(10)
C70 C69 C64 105.8(9)
C68 C69 H69 110.5
C70 C69 H69 110.5
C64 C69 H69 110.5
C65 C70 C69 113.3(10)
C65 C70 H70A 108.9
C69 C70 H70A 108.9
C65 C70 H70B 108.9
C69 C70 H70B 108.9
H70A C70 H70B 107.7
C72 C71 C80 116.2(8)
C72 C71 C81 123.9(7)
C80 C71 C81 119.9(8)
C71 C72 C73 123.5(8)
C71 C72 O3 116.8(7)
C73 C72 O3 119.7(7)
C74 C73 C72 120.6(9)
C74 C73 H73 119.7
C72 C73 H73 119.7
C73 C74 C75 120.4(9)
C73 C74 H74 119.8
C75 C74 H74 119.8
C74 C75 C80 119.6(9)
C74 C75 C76 122.6(9)
C80 C75 C76 117.8(9)
C77 C76 C75 122.6(10)
C77 C76 H76 118.7
C75 C76 H76 118.7
C76 C77 C78 118.9(9)
C76 C77 H77 120.5
C78 C77 H77 120.5
C79 C78 C77 119.9(10)
C79 C78 H78 120.1
C77 C78 H78 120.1
C78 C79 C80 121.9(10)
C78 C79 H79 119.0
C80 C79 H79 119.0
C75 C80 C79 118.8(9)
C75 C80 C71 119.7(9)
C79 C80 C71 121.5(9)
C82 C81 C90 119.7(9)
C82 C81 C71 117.5(9)
C90 C81 C71 122.8(7)
O6 C82 C81 115.1(9)
O6 C82 C83 124.6(8)
C81 C82 C83 120.1(9)
C84 C83 C82 120.3(9)
C84 C83 H83 119.9
C82 C83 H83 119.9
C83 C84 C85 121.3(9)
C83 C84 H84 119.4
C85 C84 H84 119.4
C86 C85 C90 120.0(10)
C86 C85 C84 122.0(9)
C90 C85 C84 118.0(8)
C87 C86 C85 121.0(11)
C87 C86 H86 119.5
C85 C86 H86 119.5
C86 C87 C88 119.1(11)
C86 C87 H87 120.5
C88 C87 H87 120.5
C89 C88 C87 120.3(12)
C89 C88 H88 119.8
C87 C88 H88 119.8
C88 C89 C90 121.8(11)
C88 C89 H89 119.1
C90 C89 H89 119.1
C89 C90 C81 121.8(9)
C89 C90 C85 117.6(9)
C81 C90 C85 120.5(9)
O6 C91 C94 111.0(8)
O6 C91 C92 104.2(7)
C94 C91 C92 110.3(8)
O6 C91 C93 112.8(7)
C94 C91 C93 109.1(8)
C92 C91 C93 109.3(9)
C91 C92 C95 110.7(9)
C91 C92 H92A 109.5
C95 C92 H92A 109.5
C91 C92 H92B 109.5
C95 C92 H92B 109.5
H92A C92 H92B 108.1
C91 C93 C97 109.3(8)
C91 C93 H93A 109.8
C97 C93 H93A 109.8
C91 C93 H93B 109.8
C97 C93 H93B 109.8
H93A C93 H93B 108.3
C91 C94 C99 109.4(9)
C91 C94 H94A 109.8
C99 C94 H94A 109.8
C91 C94 H94B 109.8
C99 C94 H94B 109.8
H94A C94 H94B 108.2
C100 C95 C92 109.5(10)
C100 C95 C96 109.9(11)
C92 C95 C96 106.2(9)
C100 C95 H95 110.4
C92 C95 H95 110.4
C96 C95 H95 110.4
C97 C96 C95 108.6(9)
C97 C96 H96A 110.0
C95 C96 H96A 110.0
C97 C96 H96B 110.0
C95 C96 H96B 110.0
H96A C96 H96B 108.4
C98 C97 C93 108.6(10)
C98 C97 C96 111.4(10)
C93 C97 C96 108.4(9)
C98 C97 H97 109.5
C93 C97 H97 109.5
C96 C97 H97 109.5
C99 C98 C97 110.6(10)
C99 C98 H98A 109.5
C97 C98 H98A 109.5
C99 C98 H98B 109.5
C97 C98 H98B 109.5
H98A C98 H98B 108.1
C100 C99 C98 111.3(10)
C100 C99 C94 109.3(10)
C98 C99 C94 107.4(10)
C100 C99 H99 109.6
C98 C99 H99 109.6
C94 C99 H99 109.6
C99 C100 C95 111.0(9)
C99 C100 H10A 109.4
C95 C100 H10A 109.4
C99 C100 H10B 109.4
C95 C100 H10B 109.4
H10A C100 H10B 108.0
Cl3 C1 Cl2 111.2(8)
Cl3 C1 H1A 109.4
Cl2 C1 H1A 109.4
Cl3 C1 H1B 109.4
Cl2 C1 H1B 109.4
H1A C1 H1B 108.0
Cl5 C2 Cl4 109.0(16)
Cl5 C2 H2A 109.9
Cl4 C2 H2A 109.9
Cl5 C2 H2B 109.9
Cl4 C2 H2B 109.9
H2A C2 H2B 108.3
Cl6 C3 Cl7 109.9(9)
Cl6 C3 H3A 109.7
Cl7 C3 H3A 109.7
Cl6 C3 H3B 109.7
Cl7 C3 H3B 109.7
H3A C3 H3B 108.2

loop_
_geom_bond_atom_site_label_1
_geom_bond_atom_site_label_2
_geom_bond_distance
Au1 P1 2.200(2)
Au1 Cl1 2.274(3)
P1 O1 1.583(5)
P1 O3 1.585(6)
P1 O2 1.589(6)
O1 C12 1.413(10)
O2 C42 1.421(10)
O3 C72 1.421(10)
O4 C22 1.363(11)
O4 C31 1.473(11)
O5 C52 1.365(11)
O5 C61 1.479(10)
O6 C82 1.384(10)
O6 C91 1.453(11)
C11 C12 1.376(12)
C11 C20 1.425(12)
C11 C21 1.492(12)
C12 C13 1.401(12)
C13 C14 1.375(12)
C13 H13 0.9500
C14 C15 1.400(13)
C14 H14 0.9500
C15 C20 1.430(12)
C15 C16 1.431(12)
C16 C17 1.369(14)
C16 H16 0.9500
C17 C18 1.380(15)
C17 H17 0.9500
C18 C19 1.349(13)
C18 H18 0.9500
C19 C20 1.439(13)
C19 H19 0.9500
C21 C22 1.377(12)
C21 C30 1.415(13)
C22 C23 1.422(12)
C23 C24 1.386(13)
C23 H23 0.9500
C24 C25 1.414(14)
C24 H24 0.9500
C25 C26 1.407(15)
C25 C30 1.422(13)
C26 C27 1.346(18)
C26 H26 0.9500
C27 C28 1.405(16)
C27 H27 0.9500
C28 C29 1.396(14)
C28 H28 0.9500
C29 C30 1.417(14)
C29 H29 0.9500
C31 C33 1.495(13)
C31 C32 1.531(15)
C31 C34 1.540(12)
C32 C35 1.535(15)
C32 H32A 0.9900
C32 H32B 0.9900
C33 C37 1.515(14)
C33 H33A 0.9900
C33 H33B 0.9900
C34 C39 1.528(17)
C34 H34A 0.9900
C34 H34B 0.9900
C35 C40 1.505(16)
C35 C36 1.511(15)
C35 H35 1.0000
C36 C37 1.537(14)
C36 H36A 0.9900
C36 H36B 0.9900
C37 C38 1.548(15)
C37 H37 1.0000
C38 C39 1.547(17)
C38 H38A 0.9900
C38 H38B 0.9900
C39 C40 1.53(2)
C39 H39 1.0000
C40 H40A 0.9900
C40 H40B 0.9900
C41 C42 1.377(11)
C41 C50 1.440(12)
C41 C51 1.472(11)
C42 C43 1.404(11)
C43 C44 1.350(12)
C43 H43 0.9500
C44 C45 1.421(13)
C44 H44 0.9500
C45 C50 1.406(13)
C45 C46 1.411(13)
C46 C47 1.337(14)
C46 H46 0.9500
C47 C48 1.434(15)
C47 H47 0.9500
C48 C49 1.362(14)
C48 H48 0.9500
C49 C50 1.431(11)
C49 H49 0.9500
C51 C52 1.402(13)
C51 C60 1.426(12)
C52 C53 1.422(13)
C53 C54 1.354(14)
C53 H53 0.9500
C54 C55 1.410(13)
C54 H54 0.9500
C55 C60 1.420(12)
C55 C56 1.420(13)
C56 C57 1.339(15)
C56 H56 0.9500
C57 C58 1.407(15)
C57 H57 0.9500
C58 C59 1.357(13)
C58 H58 0.9500
C59 C60 1.392(12)
C59 H59 0.9500
C61 C62 1.481(13)
C61 C63 1.493(13)
C61 C64 1.524(14)
C62 C65 1.554(16)
C62 H62A 0.9900
C62 H62B 0.9900
C63 C67 1.538(16)
C63 H63A 0.9900
C63 H63B 0.9900
C64 C69 1.555(15)
C64 H64A 0.9900
C64 H64B 0.9900
C65 C70 1.474(16)
C65 C66 1.515(17)
C65 H65 1.0000
C66 C67 1.504(19)
C66 H66A 0.9900
C66 H66B 0.9900
C67 C68 1.482(18)
C67 H67 1.0000
C68 C69 1.499(17)
C68 H68A 0.9900
C68 H68B 0.9900
C69 C70 1.532(15)
C69 H69 1.0000
C70 H70A 0.9900
C70 H70B 0.9900
C71 C72 1.369(12)
C71 C80 1.459(12)
C71 C81 1.491(14)
C72 C73 1.375(12)
C73 C74 1.355(12)
C73 H73 0.9500
C74 C75 1.394(13)
C74 H74 0.9500
C75 C80 1.407(14)
C75 C76 1.412(13)
C76 C77 1.358(14)
C76 H76 0.9500
C77 C78 1.424(14)
C77 H77 0.9500
C78 C79 1.343(13)
C78 H78 0.9500
C79 C80 1.419(13)
C79 H79 0.9500
C81 C82 1.388(11)
C81 C90 1.409(14)
C82 C83 1.409(12)
C83 C84 1.365(13)
C83 H83 0.9500
C84 C85 1.423(14)
C84 H84 0.9500
C85 C86 1.409(13)
C85 C90 1.411(13)
C86 C87 1.373(16)
C86 H86 0.9500
C87 C88 1.405(17)
C87 H87 0.9500
C88 C89 1.373(15)
C88 H88 0.9500
C89 C90 1.404(14)
C89 H89 0.9500
C91 C94 1.517(13)
C91 C92 1.518(13)
C91 C93 1.523(14)
C92 C95 1.532(15)
C92 H92A 0.9900
C92 H92B 0.9900
C93 C97 1.535(14)
C93 H93A 0.9900
C93 H93B 0.9900
C94 C99 1.550(14)
C94 H94A 0.9900
C94 H94B 0.9900
C95 C100 1.526(17)
C95 C96 1.576(16)
C95 H95 1.0000
C96 C97 1.539(16)
C96 H96A 0.9900
C96 H96B 0.9900
C97 C98 1.523(16)
C97 H97 1.0000
C98 C99 1.503(17)
C98 H98A 0.9900
C98 H98B 0.9900
C99 C100 1.497(16)
C99 H99 1.0000
C100 H10A 0.9900
C100 H10B 0.9900
C1 Cl3 1.713(11)
C1 Cl2 1.733(12)
C1 H1A 0.9900
C1 H1B 0.9900
C2 Cl5 1.782(16)
C2 Cl4 1.784(16)
C2 H2A 0.9900
C2 H2B 0.9900
C3 Cl6 1.709(12)
C3 Cl7 1.747(13)
C3 H3A 0.9900
C3 H3B 0.9900

loop_
_geom_torsion_atom_site_label_1
_geom_torsion_atom_site_label_2
_geom_torsion_atom_site_label_3
_geom_torsion_atom_site_label_4
_geom_torsion
Cl1 Au1 P1 O1 169.9(9)
Cl1 Au1 P1 O3 -66.5(10)
Cl1 Au1 P1 O2 50.0(10)
O3 P1 O1 C12 -82.6(6)
O2 P1 O1 C12 173.0(6)
Au1 P1 O1 C12 46.6(7)
O1 P1 O2 C42 -96.8(6)
O3 P1 O2 C42 158.4(5)
Au1 P1 O2 C42 34.6(6)
O1 P1 O3 C72 163.0(6)
O2 P1 O3 C72 -93.7(6)
Au1 P1 O3 C72 29.6(7)
C20 C11 C12 C13 -1.3(14)
C21 C11 C12 C13 178.3(9)
C20 C11 C12 O1 -179.8(8)
C21 C11 C12 O1 -0.2(13)
P1 O1 C12 C11 -114.3(8)
P1 O1 C12 C13 67.1(9)
C11 C12 C13 C14 0.6(14)
O1 C12 C13 C14 179.1(8)
C12 C13 C14 C15 0.5(14)
C13 C14 C15 C20 -0.9(13)
C13 C14 C15 C16 176.7(9)
C14 C15 C16 C17 -174.0(10)
C20 C15 C16 C17 3.5(14)
C15 C16 C17 C18 -2.9(16)
C16 C17 C18 C19 1.6(17)
C17 C18 C19 C20 -1.0(17)
C12 C11 C20 C15 0.9(13)
C21 C11 C20 C15 -178.7(8)
C12 C11 C20 C19 -173.5(9)
C21 C11 C20 C19 6.9(14)
C14 C15 C20 C11 0.2(14)
C16 C15 C20 C11 -177.5(9)
C14 C15 C20 C19 174.7(9)
C16 C15 C20 C19 -2.9(13)
C18 C19 C20 C11 176.2(10)
C18 C19 C20 C15 1.6(15)
C12 C11 C21 C22 -80.9(12)
C20 C11 C21 C22 98.6(11)
C12 C11 C21 C30 102.6(11)
C20 C11 C21 C30 -77.9(11)
C31 O4 C22 C21 143.8(8)
C31 O4 C22 C23 -39.9(12)
C30 C21 C22 O4 177.9(8)
C11 C21 C22 O4 1.4(12)
C30 C21 C22 C23 1.6(13)
C11 C21 C22 C23 -174.9(8)
O4 C22 C23 C24 -178.4(8)
C21 C22 C23 C24 -2.3(13)
C22 C23 C24 C25 1.3(13)
C23 C24 C25 C26 -179.6(10)
C23 C24 C25 C30 0.4(13)
C24 C25 C26 C27 178.5(11)
C30 C25 C26 C27 -1.6(17)
C25 C26 C27 C28 1.2(19)
C26 C27 C28 C29 -0.7(18)
C27 C28 C29 C30 0.5(16)
C22 C21 C30 C29 177.6(8)
C11 C21 C30 C29 -5.9(13)
C22 C21 C30 C25 0.2(13)
C11 C21 C30 C25 176.6(8)
C28 C29 C30 C21 -178.4(9)
C28 C29 C30 C25 -0.8(13)
C26 C25 C30 C21 178.9(9)
C24 C25 C30 C21 -1.1(13)
C26 C25 C30 C29 1.3(13)
C24 C25 C30 C29 -178.7(8)
C22 O4 C31 C33 93.6(10)
C22 O4 C31 C32 -33.1(11)
C22 O4 C31 C34 -150.2(8)
O4 C31 C32 C35 -176.0(7)
C33 C31 C32 C35 57.7(10)
C34 C31 C32 C35 -61.5(10)
O4 C31 C33 C37 173.0(8)
C32 C31 C33 C37 -59.3(11)
C34 C31 C33 C37 59.8(11)
O4 C31 C34 C39 -179.1(9)
C33 C31 C34 C39 -61.2(12)
C32 C31 C34 C39 60.2(12)
C31 C32 C35 C40 63.4(11)
C31 C32 C35 C36 -58.6(11)
C40 C35 C36 C37 -60.7(12)
C32 C35 C36 C37 60.8(12)
C31 C33 C37 C36 59.7(11)
C31 C33 C37 C38 -62.1(11)
C35 C36 C37 C33 -60.4(12)
C35 C36 C37 C38 60.7(12)
C33 C37 C38 C39 62.4(13)
C36 C37 C38 C39 -58.6(13)
C31 C34 C39 C40 -58.0(13)
C31 C34 C39 C38 62.2(13)
C37 C38 C39 C40 57.4(13)
C37 C38 C39 C34 -61.5(13)
C36 C35 C40 C39 60.4(13)
C32 C35 C40 C39 -61.9(13)
C34 C39 C40 C35 58.5(13)
C38 C39 C40 C35 -59.2(13)
C50 C41 C42 C43 -0.8(12)
C51 C41 C42 C43 -178.6(8)
C50 C41 C42 O2 179.0(7)
C51 C41 C42 O2 1.2(12)
P1 O2 C42 C41 -125.4(7)
P1 O2 C42 C43 54.4(9)
C41 C42 C43 C44 2.4(14)
O2 C42 C43 C44 -177.4(8)
C42 C43 C44 C45 0.6(15)
C43 C44 C45 C50 -4.9(15)
C43 C44 C45 C46 178.4(10)
C50 C45 C46 C47 0.4(16)
C44 C45 C46 C47 177.0(10)
C45 C46 C47 C48 0.5(16)
C46 C47 C48 C49 -1.0(16)
C47 C48 C49 C50 0.5(15)
C46 C45 C50 C49 -0.9(14)
C44 C45 C50 C49 -177.6(9)
C46 C45 C50 C41 -176.8(9)
C44 C45 C50 C41 6.6(14)
C48 C49 C50 C45 0.4(14)
C48 C49 C50 C41 176.2(9)
C42 C41 C50 C45 -3.8(12)
C51 C41 C50 C45 174.1(8)
C42 C41 C50 C49 -179.5(8)
C51 C41 C50 C49 -1.6(13)
C42 C41 C51 C52 -63.6(12)
C50 C41 C51 C52 118.7(10)
C42 C41 C51 C60 113.7(10)
C50 C41 C51 C60 -64.0(12)
C61 O5 C52 C51 -113.6(10)
C61 O5 C52 C53 67.8(13)
C60 C51 C52 O5 -173.9(8)
C41 C51 C52 O5 3.5(14)
C60 C51 C52 C53 4.7(15)
C41 C51 C52 C53 -177.9(9)
O5 C52 C53 C54 178.8(10)
C51 C52 C53 C54 0.3(17)
C52 C53 C54 C55 -2.7(17)
C53 C54 C55 C60 -0.1(16)
C53 C54 C55 C56 -177.3(11)
C54 C55 C56 C57 177.1(11)
C60 C55 C56 C57 -0.2(17)
C55 C56 C57 C58 -3.0(19)
C56 C57 C58 C59 4.2(19)
C57 C58 C59 C60 -2.1(17)
C58 C59 C60 C55 -1.2(15)
C58 C59 C60 C51 178.7(10)
C54 C55 C60 C59 -175.0(9)
C56 C55 C60 C59 2.3(14)
C54 C55 C60 C51 5.1(14)
C56 C55 C60 C51 -177.6(9)
C52 C51 C60 C59 172.8(9)
C41 C51 C60 C59 -4.6(14)
C52 C51 C60 C55 -7.3(14)
C41 C51 C60 C55 175.3(8)
C52 O5 C61 C62 25.8(12)
C52 O5 C61 C63 -99.9(10)
C52 O5 C61 C64 144.2(9)
O5 C61 C62 C65 177.9(8)
C63 C61 C62 C65 -56.7(12)
C64 C61 C62 C65 62.5(11)
O5 C61 C63 C67 -169.4(10)
C62 C61 C63 C67 61.9(13)
C64 C61 C63 C67 -57.3(13)
O5 C61 C64 C69 176.1(8)
C62 C61 C64 C69 -60.6(11)
C63 C61 C64 C69 59.6(12)
C61 C62 C65 C70 -62.3(12)
C61 C62 C65 C66 55.8(12)
C70 C65 C66 C67 52.5(14)
C62 C65 C66 C67 -62.0(13)
C65 C66 C67 C68 -56.0(15)
C65 C66 C67 C63 65.6(13)
C61 C63 C67 C68 59.3(14)
C61 C63 C67 C66 -64.4(13)
C66 C67 C68 C69 56.5(15)
C63 C67 C68 C69 -61.4(14)
C67 C68 C69 C70 -54.0(14)
C67 C68 C69 C64 61.7(13)
C61 C64 C69 C68 -61.6(12)
C61 C64 C69 C70 57.8(12)
C66 C65 C70 C69 -53.1(14)
C62 C65 C70 C69 62.9(13)
C68 C69 C70 C65 54.9(14)
C64 C69 C70 C65 -62.0(13)
C80 C71 C72 C73 -1.2(14)
C81 C71 C72 C73 176.7(9)
C80 C71 C72 O3 -179.2(8)
C81 C71 C72 O3 -1.3(13)
P1 O3 C72 C71 -135.1(7)
P1 O3 C72 C73 46.9(11)
C71 C72 C73 C74 2.4(16)
O3 C72 C73 C74 -179.7(9)
C72 C73 C74 C75 -2.5(16)
C73 C74 C75 C80 1.5(16)
C73 C74 C75 C76 -178.7(10)
C74 C75 C76 C77 178.5(11)
C80 C75 C76 C77 -1.7(16)
C75 C76 C77 C78 -0.3(16)
C76 C77 C78 C79 2.7(16)
C77 C78 C79 C80 -3.0(16)
C74 C75 C80 C79 -178.8(10)
C76 C75 C80 C79 1.4(15)
C74 C75 C80 C71 -0.4(15)
C76 C75 C80 C71 179.8(9)
C78 C79 C80 C75 0.9(16)
C78 C79 C80 C71 -177.5(9)
C72 C71 C80 C75 0.2(14)
C81 C71 C80 C75 -177.8(9)
C72 C71 C80 C79 178.6(9)
C81 C71 C80 C79 0.6(14)
C72 C71 C81 C82 -74.5(12)
C80 C71 C81 C82 103.3(10)
C72 C71 C81 C90 106.8(10)
C80 C71 C81 C90 -75.4(12)
C91 O6 C82 C81 143.4(8)
C91 O6 C82 C83 -41.1(14)
C90 C81 C82 O6 177.6(8)
C71 C81 C82 O6 -1.2(11)
C90 C81 C82 C83 1.9(13)
C71 C81 C82 C83 -176.9(8)
O6 C82 C83 C84 -177.0(10)
C81 C82 C83 C84 -1.7(15)
C82 C83 C84 C85 1.0(16)
C83 C84 C85 C86 178.0(10)
C83 C84 C85 C90 -0.4(15)
C90 C85 C86 C87 -5.0(15)
C84 C85 C86 C87 176.6(10)
C85 C86 C87 C88 3.3(16)
C86 C87 C88 C89 -1.6(18)
C87 C88 C89 C90 1.6(18)
C88 C89 C90 C81 179.5(10)
C88 C89 C90 C85 -3.2(16)
C82 C81 C90 C89 175.9(9)
C71 C81 C90 C89 -5.4(14)
C82 C81 C90 C85 -1.3(13)
C71 C81 C90 C85 177.3(8)
C86 C85 C90 C89 4.8(14)
C84 C85 C90 C89 -176.8(9)
C86 C85 C90 C81 -177.9(9)
C84 C85 C90 C81 0.6(13)
C82 O6 C91 C94 87.1(11)
C82 O6 C91 C92 -154.2(9)
C82 O6 C91 C93 -35.7(12)
O6 C91 C92 C95 -177.4(9)
C94 C91 C92 C95 -58.1(12)
C93 C91 C92 C95 61.8(11)
O6 C91 C93 C97 -175.7(8)
C94 C91 C93 C97 60.4(11)
C92 C91 C93 C97 -60.3(11)
O6 C91 C94 C99 173.8(8)
C92 C91 C94 C99 58.7(12)
C93 C91 C94 C99 -61.4(11)
C91 C92 C95 C100 56.8(12)
C91 C92 C95 C96 -61.7(12)
C100 C95 C96 C97 -56.1(12)
C92 C95 C96 C97 62.2(12)
C91 C93 C97 C98 -59.6(12)
C91 C93 C97 C96 61.5(12)
C95 C96 C97 C98 56.4(13)
C95 C96 C97 C93 -62.9(12)
C93 C97 C98 C99 61.5(13)
C96 C97 C98 C99 -57.7(13)
C97 C98 C99 C100 58.0(13)
C97 C98 C99 C94 -61.7(12)
C91 C94 C99 C100 -59.5(12)
C91 C94 C99 C98 61.4(12)
C98 C99 C100 C95 -58.8(13)
C94 C99 C100 C95 59.8(13)
C92 C95 C100 C99 -58.5(14)
C96 C95 C100 C99 57.8(13)
